data_4318316
loop_
_publ_author_name
'Srinivas R. Korupoju'
'Nagarathinam Mangayarkarasi'
'Panthapally S. Zacharias'
'Jun Mizuthani'
'Hiroshi Nishihara'

_publ_section_title
;
 Synthesis, Structure, and DNA Cleavage Activity of New Trinuclear Zn3 and
 Zn2Cu Complexes of a Chiral Macrocycle: Structural Correlation with the
 Active Center of P1 Nuclease
;
_journal_name_full 'Inorganic Chemistry'
_journal_page_first 4099
_journal_page_last 4101
_journal_paper_doi 10.1021/ic0201102
_journal_volume 41
_journal_year 2002
_chemical_formula_moiety 'C50 H65 Cl11 Cu N6 O14 Zn2 '
_chemical_formula_sum 'C50 H65 Cl11 Cu N6 O14 Zn2'
_chemical_formula_weight 1558.38
_space_group_IT_number 19
_symmetry_cell_setting orthorhombic
_symmetry_Int_Tables_number 19
_symmetry_space_group_name_Hall 'P 2ac 2ab'
_symmetry_space_group_name_H-M 'P 21 21 21'
_cell_angle_alpha 90
_cell_angle_beta 90
_cell_angle_gamma 90
_cell_formula_units_Z 4
_cell_length_a 9.9294(2)
_cell_length_b 17.1354(6)
_cell_length_c 37.6763(11)
_cell_measurement_reflns_used 13788
_cell_measurement_temperature 173.1
_cell_measurement_theta_max 13.7
_cell_measurement_theta_min 1.6
_cell_volume 6410.4(3)
_computing_cell_refinement CrystalClear
_computing_data_collection CrystalClear
_computing_data_reduction CrystalStructure
_computing_molecular_graphics ORTEP
_computing_publication_material 'CrystalStructure Ver. 2.00'
_computing_structure_refinement CRYSTALS
_computing_structure_solution SIR92
_diffrn_detector_area_resol_mean 7.32
_diffrn_measured_fraction_theta_full 0.9265
_diffrn_measured_fraction_theta_max 0.9265
_diffrn_measurement_device_type 'Rigaku Mercury'
_diffrn_measurement_method \w
_diffrn_radiation_type 'Mo K\a'
_diffrn_radiation_wavelength 0.7107
_diffrn_reflns_av_R_equivalents 0.052
_diffrn_reflns_limit_h_max 12
_diffrn_reflns_limit_h_min -11
_diffrn_reflns_limit_k_max 22
_diffrn_reflns_limit_k_min -22
_diffrn_reflns_limit_l_max 48
_diffrn_reflns_limit_l_min -43
_diffrn_reflns_number 39986
_diffrn_reflns_theta_full 27.48
_diffrn_reflns_theta_max 27.48
_exptl_absorpt_coefficient_mu 1.594
_exptl_absorpt_correction_T_max 1.005
_exptl_absorpt_correction_T_min 0.801
_exptl_absorpt_correction_type empirical
_exptl_crystal_colour green
_exptl_crystal_density_diffrn 1.615
_exptl_crystal_density_method 'not measured'
_exptl_crystal_description hexagonal
_exptl_crystal_size_max 0.50
_exptl_crystal_size_mid 0.30
_exptl_crystal_size_min 0.20
_refine_diff_density_max 3.33
_refine_diff_density_min -3.05
_refine_ls_extinction_coef 0
_refine_ls_extinction_method none
_refine_ls_goodness_of_fit_ref 1.854
_refine_ls_hydrogen_treatment noref
_refine_ls_number_parameters 757
_refine_ls_number_reflns 7531
_refine_ls_R_factor_gt 0.0860
_refine_ls_shift/su_max 0.0050
_refine_ls_structure_factor_coef Fsqd
_refine_ls_weighting_details 'w = 1/\s^2^(Fo^2^)'
_refine_ls_weighting_scheme sigma
_refine_ls_wR_factor_ref 0.2060
_reflns_number_gt 5319
_reflns_number_total 6914
_reflns_threshold_expression F^2^>2.0\s(F^2^)
_cod_data_source_file ic0201102_3.cif
_cod_data_source_block '__1'
_cod_original_sg_symbol_H-M 'P 21 21 21 '
_cod_original_formula_sum 'C50 H65 Cl11 Cu N6 O14 Zn2 '
_cod_database_code 4318316

loop_
_symmetry_equiv_pos_as_xyz
x,y,z
x+1/2,-y+1/2,-z
-x,y+1/2,-z+1/2
-x+1/2,-y,z+1/2

loop_
_atom_site_label
_atom_site_type_symbol
_atom_site_fract_x
_atom_site_fract_y
_atom_site_fract_z
_atom_site_U_iso_or_equiv
_atom_site_adp_type
_atom_site_occupancy
_atom_site_symmetry_multiplicity
_atom_site_calc_flag
_atom_site_refinement_flags
_atom_site_disorder_assembly
_atom_site_disorder_group
Zn1 Zn -0.6889(2) -0.10912(9) -0.18726(4) 0.0350(4) Uani 1.00 1 d . . .
Zn2 Zn -0.9385(2) -0.12160(9) -0.12629(4) 0.0313(4) Uani 1.00 1 d . . .
Cu1 Cu -0.7401(2) 0.04803(10) -0.13720(6) 0.0604(6) Uani 1.00 1 d . . .
Cl1 Cl -0.9514(4) -0.1725(2) -0.28959(9) 0.0403(10) Uani 1.00 1 d . . .
Cl2 Cl -0.5187(4) -0.0676(2) -0.06088(9) 0.0398(10) Uani 1.00 1 d . . .
Cl3 Cl -0.1565(5) -0.2075(2) 0.06379(10) 0.0527(12) Uani 1.00 1 d . . .
Cl4 Cl -0.3409(5) -0.0910(3) 0.03710(12) 0.068(1) Uani 1.00 1 d . . .
Cl5 Cl -0.0929(5) -0.0436(3) 0.06986(12) 0.063(1) Uani 1.00 1 d . . .
Cl6 Cl -0.7520(8) -0.1557(4) -0.3855(2) 0.119(3) Uani 1.00 1 d . . .
Cl7 Cl -0.9257(5) -0.0211(3) -0.39509(13) 0.072(2) Uani 1.00 1 d . . .
Cl8 Cl -0.6743(8) -0.0051(5) -0.3607(3) 0.172(4) Uani 1.00 1 d . . .
Cl9 Cl -0.8940(5) -0.1600(4) -0.4801(2) 0.105(2) Uani 1.00 1 d . . .
Cl10 Cl -0.7024(7) -0.0331(3) -0.4714(2) 0.091(2) Uani 1.00 1 d . . .
Cl11 Cl -0.6267(7) -0.1741(3) -0.5059(2) 0.097(2) Uani 1.00 1 d . . .
O1 O -0.6304(9) -0.0027(5) -0.1721(2) 0.029(2) Uani 1.00 1 d . . .
O2 O -0.7920(8) -0.1736(4) -0.1545(2) 0.024(2) Uani 1.00 1 d . . .
O3 O -0.8704(8) -0.0139(4) -0.1121(2) 0.026(2) Uani 1.00 1 d . . .
O4 O -0.8722(12) -0.0426(10) -0.1984(3) 0.088(5) Uani 1.00 1 d . . .
O5 O -1.0483(9) -0.0717(5) -0.1658(2) 0.036(3) Uani 1.00 1 d . . .
O6 O -0.8088(9) -0.1637(7) -0.2956(3) 0.061(4) Uani 1.00 1 d . . .
O7 O -1.0193(11) -0.1063(7) -0.3041(3) 0.063(4) Uani 1.00 1 d . . .
O8 O -0.9744(13) -0.1773(7) -0.2527(3) 0.070(4) Uani 1.00 1 d . . .
O9 O -0.9992(11) -0.2412(7) -0.3066(3) 0.059(4) Uani 1.00 1 d . . .
O10 O -0.5925(13) -0.0902(11) -0.0924(4) 0.119(6) Uani 1.00 1 d . . .
O11 O -0.3790(11) -0.0655(8) -0.0689(3) 0.065(4) Uani 1.00 1 d . . .
O12 O -0.565(2) 0.0084(7) -0.0530(3) 0.078(4) Uani 1.00 1 d . . .
O13 O -0.551(2) -0.1164(9) -0.0331(4) 0.120(6) Uani 1.00 1 d . . .
O14 O -0.3011(9) -0.0974(5) -0.1412(3) 0.047(3) Uani 1.00 1 d . . .
N1 N -0.6293(9) -0.1001(6) -0.2387(2) 0.024(3) Uani 1.00 1 d . . .
N2 N -0.5126(10) -0.1756(6) -0.1806(3) 0.028(3) Uani 1.00 1 d . . .
N3 N -1.0723(10) -0.2168(6) -0.1314(3) 0.026(3) Uani 1.00 1 d . . .
N4 N -0.9422(11) -0.1549(6) -0.0720(3) 0.028(3) Uani 1.00 1 d . . .
N5 N -0.8481(12) 0.1520(6) -0.1400(3) 0.034(3) Uani 1.00 1 d . . .
N6 N -0.5918(11) 0.1137(6) -0.1155(3) 0.038(3) Uani 1.00 1 d . . .
C1 C -0.5376(13) 0.0421(6) -0.1900(3) 0.025(3) Uani 1.00 1 d . . .
C2 C -0.4577(12) 0.0923(6) -0.1720(3) 0.023(3) Uani 1.00 1 d . . .
C3 C -0.3591(13) 0.1355(7) -0.1904(3) 0.032(4) Uani 1.00 1 d . . .
C4 C -0.3448(13) 0.1269(8) -0.2274(3) 0.034(4) Uani 1.00 1 d . . .
C5 C -0.431(1) 0.0759(7) -0.2457(3) 0.031(3) Uani 1.00 1 d . . .
C6 C -0.5321(13) 0.0328(7) -0.2270(3) 0.030(4) Uani 1.00 1 d . . .
C7 C -0.2343(12) 0.1709(7) -0.2482(3) 0.032(4) Uani 1.00 1 d . . .
C8 C -0.628(1) -0.0140(7) -0.2487(3) 0.031(4) Uani 1.00 1 d . . .
C9 C -0.4902(12) -0.1357(7) -0.2427(3) 0.027(3) Uani 1.00 1 d . . .
C10 C -0.4676(13) -0.1630(9) -0.2814(3) 0.030(4) Uani 1.00 1 d . . .
C11 C -0.321(1) -0.1967(9) -0.2834(4) 0.043(4) Uani 1.00 1 d . . .
C12 C -0.3025(13) -0.2677(8) -0.2572(4) 0.038(4) Uani 1.00 1 d . . .
C13 C -0.3383(13) -0.2395(8) -0.2193(3) 0.034(4) Uani 1.00 1 d . . .
C14 C -0.4759(13) -0.2075(8) -0.2166(3) 0.030(4) Uani 1.00 1 d . . .
C15 C -0.5285(11) -0.2351(7) -0.1523(3) 0.024(3) Uani 1.00 1 d . . .
C16 C -0.7803(12) -0.2554(7) -0.1569(3) 0.020(3) Uani 1.00 1 d . . .
C17 C -0.6522(12) -0.2868(7) -0.1571(3) 0.023(3) Uani 1.00 1 d . . .
C18 C -0.6364(13) -0.3680(7) -0.1594(3) 0.026(3) Uani 1.00 1 d . . .
C19 C -0.748(1) -0.4159(7) -0.1612(3) 0.027(3) Uani 1.00 1 d . . .
C20 C -0.8755(13) -0.3841(8) -0.1604(3) 0.030(3) Uani 1.00 1 d . . .
C21 C -0.889(1) -0.3010(7) -0.1587(3) 0.029(4) Uani 1.00 1 d . . .
C22 C -0.733(2) -0.5048(8) -0.1637(4) 0.045(4) Uani 1.00 1 d . . .
C23 C -1.0321(13) -0.2676(7) -0.1618(4) 0.031(4) Uani 1.00 1 d . . .
C24 C -1.087(1) -0.2553(8) -0.0971(4) 0.037(4) Uani 1.00 1 d . . .
C25 C -1.2227(13) -0.2979(8) -0.0940(4) 0.038(4) Uani 1.00 1 d . . .
C26 C -1.240(2) -0.3369(8) -0.0568(4) 0.045(4) Uani 1.00 1 d . . .
C27 C -1.230(2) -0.2729(8) -0.0279(4) 0.045(4) Uani 1.00 1 d . . .
C28 C -1.092(2) -0.2306(8) -0.0306(3) 0.041(4) Uani 1.00 1 d . . .
C29 C -1.0797(12) -0.1942(7) -0.0676(3) 0.027(3) Uani 1.00 1 d . . .
C30 C -0.9173(12) -0.0870(8) -0.0480(4) 0.032(4) Uani 1.00 1 d . . .
C31 C -0.9620(12) 0.0221(7) -0.0908(3) 0.023(3) Uani 1.00 1 d . . .
C32 C -0.9927(13) -0.0163(8) -0.0587(3) 0.029(4) Uani 1.00 1 d . . .
C33 C -1.0946(13) 0.0168(8) -0.0367(4) 0.034(4) Uani 1.00 1 d . . .
C34 C -1.161(1) 0.0847(8) -0.0458(4) 0.039(4) Uani 1.00 1 d . . .
C35 C -1.1256(11) 0.1224(8) -0.0766(3) 0.027(3) Uani 1.00 1 d . . .
C36 C -1.0266(13) 0.0923(7) -0.0996(3) 0.031(4) Uani 1.00 1 d . . .
C37 C -1.266(2) 0.1171(11) -0.0208(5) 0.066(6) Uani 1.00 1 d . . .
C38 C -1.000(2) 0.1323(8) -0.1349(3) 0.040(4) Uani 1.00 1 d . . .
C39 C -0.792(1) 0.2008(7) -0.1115(4) 0.033(4) Uani 1.00 1 d . . .
C40 C -0.839(1) 0.2848(7) -0.1118(4) 0.036(4) Uani 1.00 1 d . . .
C41 C -0.770(1) 0.3338(8) -0.0831(4) 0.039(4) Uani 1.00 1 d . . .
C42 C -0.614(2) 0.3309(8) -0.0889(4) 0.045(4) Uani 1.00 1 d . . .
C43 C -0.566(1) 0.2447(7) -0.0879(4) 0.036(4) Uani 1.00 1 d . . .
C44 C -0.6328(13) 0.1980(8) -0.1154(4) 0.033(4) Uani 1.00 1 d . . .
C45 C -0.457(2) 0.0971(8) -0.1311(4) 0.042(4) Uani 1.00 1 d . . .
C46 C -0.998(2) -0.0420(10) -0.1930(4) 0.048(5) Uani 1.00 1 d . . .
C47 C -1.095(2) -0.0143(10) -0.2224(4) 0.051(5) Uani 1.00 1 d . . .
C48 C -0.224(2) -0.1128(9) 0.0704(3) 0.046(4) Uani 1.00 1 d . . .
C49 C -0.811(2) -0.0667(10) -0.3660(5) 0.072(6) Uani 1.00 1 d . . .
C50 C -0.753(2) -0.1078(10) -0.4989(4) 0.069(6) Uani 1.00 1 d . . .

loop_
_atom_site_aniso_label
_atom_site_aniso_U_11
_atom_site_aniso_U_22
_atom_site_aniso_U_33
_atom_site_aniso_U_12
_atom_site_aniso_U_13
_atom_site_aniso_U_23
Zn1 0.0457(10) 0.0270(8) 0.0323(8) -0.0036(8) 0.0160(7) 0.0001(7)
Zn2 0.0360(8) 0.0292(8) 0.0285(8) -0.0018(8) 0.0063(7) 0.0025(7)
Cu1 0.0600(13) 0.0284(9) 0.093(2) -0.0187(10) 0.0544(12) -0.0254(10)
Cl1 0.037(2) 0.050(2) 0.034(2) 0.002(2) -0.003(2) 0.001(2)
Cl2 0.035(2) 0.042(2) 0.041(2) 0.003(2) -0.000(2) 0.003(2)
Cl3 0.077(3) 0.047(2) 0.034(2) -0.014(2) 0.007(2) -0.000(2)
Cl4 0.061(3) 0.077(3) 0.067(3) -0.014(3) -0.008(2) 0.011(2)
Cl5 0.061(3) 0.051(2) 0.078(3) -0.020(2) 0.005(2) -0.005(2)
Cl6 0.126(5) 0.121(5) 0.109(5) 0.048(5) 0.018(4) -0.002(4)
Cl7 0.053(3) 0.084(3) 0.078(3) 0.017(3) 0.008(2) -0.005(3)
Cl8 0.146(7) 0.154(7) 0.217(8) -0.098(6) -0.115(6) 0.103(7)
Cl9 0.058(3) 0.117(5) 0.142(6) -0.020(3) -0.004(3) -0.028(4)
Cl10 0.123(5) 0.060(3) 0.090(4) -0.021(3) 0.031(3) -0.023(3)
Cl11 0.113(4) 0.059(3) 0.121(5) -0.019(3) 0.039(4) -0.016(3)
O1 0.034(5) 0.032(5) 0.020(4) -0.006(4) 0.014(4) -0.002(4)
O2 0.025(4) 0.018(4) 0.030(4) 0.003(4) 0.010(4) -0.005(4)
O3 0.027(5) 0.020(4) 0.030(5) -0.001(4) 0.014(4) -0.005(4)
O4 0.040(7) 0.16(1) 0.068(8) -0.012(9) -0.013(6) 0.055(9)
O5 0.039(5) 0.041(5) 0.029(5) 0.008(5) -0.011(4) 0.007(4)
O6 0.025(5) 0.081(8) 0.076(8) -0.012(6) -0.014(5) 0.011(7)
O7 0.050(6) 0.063(7) 0.075(8) 0.022(6) -0.008(6) 0.029(6)
O8 0.093(9) 0.073(8) 0.043(6) 0.026(8) 0.010(6) -0.001(6)
O9 0.059(7) 0.068(8) 0.050(7) -0.013(6) -0.014(6) -0.019(6)
O10 0.052(8) 0.21(2) 0.100(11) 0.004(10) -0.005(8) -0.104(12)
O11 0.041(6) 0.085(9) 0.069(8) 0.004(7) 0.010(6) -0.002(7)
O12 0.102(10) 0.038(7) 0.094(10) 0.025(8) 0.023(8) 0.003(6)
O13 0.117(12) 0.098(11) 0.14(1) 0.029(11) 0.030(11) 0.103(11)
O14 0.036(5) 0.035(5) 0.071(7) -0.003(5) -0.012(5) 0.002(5)
N1 0.021(5) 0.036(6) 0.015(5) -0.002(5) 0.015(4) -0.007(4)
N2 0.027(5) 0.031(6) 0.024(5) -0.004(5) 0.009(5) -0.000(5)
N3 0.025(5) 0.022(5) 0.030(6) 0.001(5) 0.005(5) -0.001(5)
N4 0.040(6) 0.020(5) 0.025(5) -0.001(5) 0.008(5) -0.001(4)
N5 0.050(7) 0.031(6) 0.022(6) -0.009(6) -0.005(5) -0.003(5)
N6 0.051(7) 0.021(6) 0.042(6) 0.001(6) 0.030(5) -0.007(5)
C1 0.040(7) 0.010(5) 0.024(6) 0.002(6) 0.011(6) 0.002(5)
C2 0.024(6) 0.018(6) 0.027(6) 0.004(5) 0.017(5) -0.001(5)
C3 0.037(7) 0.033(7) 0.025(7) 0.005(6) -0.006(6) 0.004(6)
C4 0.037(8) 0.028(7) 0.037(7) 0.009(7) 0.014(6) 0.007(6)
C5 0.034(7) 0.025(6) 0.034(7) 0.010(6) 0.000(6) 0.003(6)
C6 0.030(7) 0.028(7) 0.031(7) -0.000(6) -0.005(6) 0.009(6)
C7 0.023(7) 0.033(7) 0.039(7) -0.003(6) 0.010(6) 0.004(6)
C8 0.042(8) 0.025(7) 0.027(7) 0.002(6) 0.001(6) 0.002(6)
C9 0.025(6) 0.035(7) 0.020(7) 0.008(6) -0.001(5) -0.011(6)
C10 0.028(7) 0.049(8) 0.014(6) 0.002(7) 0.004(5) -0.003(6)
C11 0.039(8) 0.047(9) 0.044(9) 0.012(8) 0.013(7) -0.002(7)
C12 0.024(7) 0.038(8) 0.052(9) 0.007(6) 0.014(7) -0.005(7)
C13 0.027(7) 0.045(8) 0.029(7) 0.007(7) 0.009(6) 0.004(6)
C14 0.033(7) 0.031(7) 0.024(7) -0.004(6) -0.002(6) 0.002(6)
C15 0.014(6) 0.028(7) 0.032(7) -0.001(5) -0.001(5) -0.001(5)
C16 0.023(7) 0.031(7) 0.006(5) 0.003(6) -0.004(5) 0.001(5)
C17 0.031(7) 0.022(6) 0.015(6) 0.001(6) -0.005(5) -0.003(5)
C18 0.040(7) 0.022(6) 0.017(6) -0.000(6) 0.010(5) 0.004(5)
C19 0.045(8) 0.023(6) 0.012(6) -0.002(7) 0.005(6) 0.005(5)
C20 0.041(7) 0.031(7) 0.018(6) 0.002(7) 0.014(5) -0.007(6)
C21 0.051(9) 0.023(7) 0.012(6) 0.002(7) 0.005(6) 0.001(5)
C22 0.068(11) 0.019(6) 0.049(8) 0.002(7) 0.014(8) -0.011(6)
C23 0.032(7) 0.024(7) 0.037(8) -0.004(6) -0.010(6) -0.008(6)
C24 0.043(9) 0.030(7) 0.038(8) -0.003(7) -0.009(7) 0.002(6)
C25 0.034(8) 0.036(7) 0.043(8) -0.013(7) 0.003(6) 0.012(7)
C26 0.036(8) 0.037(8) 0.064(10) -0.008(7) 0.002(8) 0.015(8)
C27 0.056(10) 0.035(8) 0.046(9) -0.021(8) 0.007(8) 0.002(7)
C28 0.063(10) 0.035(8) 0.025(7) -0.004(8) 0.010(7) 0.009(6)
C29 0.029(7) 0.026(7) 0.025(6) -0.003(6) 0.007(6) -0.002(5)
C30 0.024(7) 0.031(7) 0.040(8) 0.010(6) -0.003(6) 0.005(6)
C31 0.025(6) 0.019(6) 0.026(6) 0.004(5) -0.011(5) -0.008(5)
C32 0.036(8) 0.024(7) 0.028(7) -0.001(6) 0.005(6) -0.000(6)
C33 0.021(7) 0.037(8) 0.045(8) -0.006(6) -0.001(6) -0.005(7)
C34 0.031(8) 0.037(8) 0.049(9) -0.007(7) 0.022(7) -0.017(7)
C35 0.017(6) 0.034(7) 0.029(7) 0.008(6) -0.005(5) -0.010(6)
C36 0.038(8) 0.022(7) 0.034(7) -0.000(6) -0.012(6) -0.003(5)
C37 0.040(9) 0.069(11) 0.089(13) -0.005(9) 0.045(9) -0.027(11)
C38 0.058(9) 0.034(8) 0.028(7) -0.001(7) -0.007(7) 0.001(6)
C39 0.042(8) 0.018(6) 0.039(7) 0.002(6) 0.010(7) -0.007(6)
C40 0.043(8) 0.018(6) 0.046(8) 0.000(6) -0.007(7) -0.006(6)
C41 0.040(8) 0.027(7) 0.051(9) 0.002(7) -0.004(7) -0.010(7)
C42 0.042(8) 0.025(8) 0.068(11) 0.008(7) -0.009(8) -0.015(7)
C43 0.044(8) 0.020(6) 0.043(8) -0.001(7) -0.001(7) -0.006(6)
C44 0.021(7) 0.033(7) 0.044(8) 0.004(6) -0.004(6) 0.002(6)
C45 0.055(9) 0.028(7) 0.044(8) 0.004(7) 0.004(7) -0.002(6)
C46 0.040(9) 0.050(10) 0.053(10) 0.002(8) -0.005(8) 0.006(8)
C47 0.067(11) 0.058(10) 0.029(8) 0.017(9) -0.013(7) 0.019(7)
C48 0.058(10) 0.045(8) 0.035(7) -0.024(9) 0.000(7) -0.006(7)
C49 0.077(13) 0.052(10) 0.088(13) -0.013(10) -0.007(11) 0.016(10)
C50 0.10(1) 0.053(10) 0.051(10) -0.013(12) -0.015(10) 0.012(9)

loop_
_atom_type_symbol
_atom_type_description
_atom_type_scat_dispersion_real
_atom_type_scat_dispersion_imag
_atom_type_scat_source
Zn Zn 0.231 1.608
;
International Tables for Crystallography
(1992, Vol. C, Tables 4.2.6.8 and 6.1.1.4)
;
Cu Cu 0.284 1.430
;
International Tables for Crystallography
(1992, Vol. C, Tables 4.2.6.8 and 6.1.1.4)
;
N N 0.011 0.006
;
International Tables for Crystallography
(1992, Vol. C, Tables 4.2.6.8 and 6.1.1.4)
;
O O 0.017 0.010
;
International Tables for Crystallography
(1992, Vol. C, Tables 4.2.6.8 and 6.1.1.4)
;
C C 0.006 0.003
;
International Tables for Crystallography
(1992, Vol. C, Tables 4.2.6.8 and 6.1.1.4)
;
H H 0.000 0.000
;
International Tables for Crystallography
(1992, Vol. C, Table 6.1.1.4)
;
Cl Cl 0.174 0.200
;
International Tables for Crystallography
(1992, Vol. C, Tables 4.2.6.8 and 6.1.1.4)
;

loop_
_geom_angle_atom_site_label_1
_geom_angle_site_symmetry_1
_geom_angle_atom_site_label_2
_geom_angle_site_symmetry_2
_geom_angle_atom_site_label_3
_geom_angle_site_symmetry_3
_geom_angle
_geom_angle_publ_flag
Cu1 . Zn1 . O1 . 31.1(2) yes
Cu1 . Zn1 . O2 . 91.2(2) yes
O1 . Zn1 . O2 . 119.4(3) yes
Cu1 . Zn1 . O4 . 63.9(4) yes
O1 . Zn1 . O4 . 79.7(5) yes
O2 . Zn1 . O4 . 88.9(4) yes
Cu1 . Zn1 . N1 . 121.6(3) yes
O1 . Zn1 . N1 . 96.8(4) yes
O2 . Zn1 . N1 . 143.1(4) yes
O4 . Zn1 . N1 . 91.1(4) yes
Cu1 . Zn1 . N2 . 119.9(3) yes
O1 . Zn1 . N2 . 102.6(4) yes
O2 . Zn1 . N2 . 93.1(3) yes
O4 . Zn1 . N2 . 175.6(5) yes
N1 . Zn1 . N2 . 85.0(4) yes
O2 . Zn2 . O3 . 107.5(3) yes
O2 . Zn2 . O5 . 100.8(4) yes
O3 . Zn2 . O5 . 89.4(4) yes
O2 . Zn2 . N3 . 93.7(3) yes
O3 . Zn2 . N3 . 158.8(3) yes
O5 . Zn2 . N3 . 85.5(4) yes
O2 . Zn2 . N4 . 113.8(4) yes
O3 . Zn2 . N4 . 89.8(4) yes
O5 . Zn2 . N4 . 143.9(4) yes
N3 . Zn2 . N4 . 82.5(4) yes
Zn1 . Cu1 . O1 . 32.5(3) yes
Zn1 . Cu1 . O3 . 86.3(2) yes
O1 . Cu1 . O3 . 118.0(3) yes
Zn1 . Cu1 . N5 . 138.0(3) yes
O1 . Cu1 . N5 . 130.2(4) yes
O3 . Cu1 . N5 . 98.7(4) yes
Zn1 . Cu1 . N6 . 124.6(3) yes
O1 . Cu1 . N6 . 96.7(4) yes
O3 . Cu1 . N6 . 126.6(4) yes
N5 . Cu1 . N6 . 85.4(4) yes
O6 . Cl1 . O7 . 108.6(7) yes
O6 . Cl1 . O8 . 108.7(7) yes
O7 . Cl1 . O8 . 110.3(7) yes
O6 . Cl1 . O9 . 110.1(7) yes
O7 . Cl1 . O9 . 109.1(7) yes
O8 . Cl1 . O9 . 110.0(7) yes
O10 . Cl2 . O11 . 109.0(8) yes
O10 . Cl2 . O12 . 104.8(10) yes
O11 . Cl2 . O12 . 109.8(9) yes
O10 . Cl2 . O13 . 110.1(11) yes
O11 . Cl2 . O13 . 113.8(9) yes
O12 . Cl2 . O13 . 108.9(9) yes
Zn1 . O1 . Cu1 . 116.4(4) yes
Zn1 . O1 . C1 . 124.4(7) yes
Cu1 . O1 . C1 . 117.6(7) yes
Zn1 . O2 . Zn2 . 117.6(4) yes
Zn1 . O2 . C16 . 118.7(7) yes
Zn2 . O2 . C16 . 122.3(7) yes
Zn2 . O3 . Cu1 . 126.5(4) yes
Zn2 . O3 . C31 . 110.1(7) yes
Cu1 . O3 . C31 . 119.3(7) yes
Zn1 . O4 . C46 . 142.5(13) yes
Zn2 . O5 . C46 . 123.7(9) yes
Zn1 . N1 . C8 . 108.1(7) yes
Zn1 . N1 . C9 . 109.2(7) yes
C8 . N1 . C9 . 111.1(9) yes
Zn1 . N2 . C14 . 106.9(7) yes
Zn1 . N2 . C15 . 111.7(7) yes
C14 . N2 . C15 . 115.1(9) yes
Zn2 . N3 . C23 . 110.6(7) yes
Zn2 . N3 . C24 . 109.4(7) yes
C23 . N3 . C24 . 116.3(10) yes
Zn2 . N4 . C29 . 103.7(7) yes
Zn2 . N4 . C30 . 111.7(7) yes
C29 . N4 . C30 . 115.2(9) yes
Cu1 . N5 . C38 . 107.9(8) yes
Cu1 . N5 . C39 . 104.6(8) yes
C38 . N5 . C39 . 113.8(10) yes
Cu1 . N6 . C44 . 109.8(8) yes
Cu1 . N6 . C45 . 112.9(8) yes
C44 . N6 . C45 . 115.3(10) yes
O1 . C1 . C2 . 120.2(10) yes
O1 . C1 . C6 . 116.6(11) yes
C2 . C1 . C6 . 123.1(11) yes
C1 . C2 . C3 . 119.7(11) yes
C1 . C2 . C45 . 122.6(11) yes
C3 . C2 . C45 . 117.2(11) yes
C2 . C3 . C4 . 120.1(12) yes
C3 . C4 . C5 . 119.4(12) yes
C3 . C4 . C7 . 121.4(12) yes
C5 . C4 . C7 . 119.2(11) yes
C4 . C5 . C6 . 120.4(12) yes
C1 . C6 . C5 . 117.2(12) yes
C1 . C6 . C8 . 125.5(12) yes
C5 . C6 . C8 . 117.2(11) yes
N1 . C8 . C6 . 112.9(10) yes
N1 . C9 . C10 . 110.3(9) yes
N1 . C9 . C14 . 109.5(10) yes
C10 . C9 . C14 . 109.7(10) yes
C9 . C10 . C11 . 107.0(10) yes
C10 . C11 . C12 . 111.2(11) yes
C11 . C12 . C13 . 108.1(10) yes
C12 . C13 . C14 . 113.1(11) yes
N2 . C14 . C9 . 104.8(9) yes
N2 . C14 . C13 . 114.9(10) yes
C9 . C14 . C13 . 109.2(10) yes
N2 . C15 . C17 . 113.6(9) yes
O2 . C16 . C17 . 117.6(11) yes
O2 . C16 . C21 . 121.2(11) yes
C17 . C16 . C21 . 121.1(11) yes
C15 . C17 . C16 . 120.9(10) yes
C15 . C17 . C18 . 119.6(11) yes
C16 . C17 . C18 . 119.3(12) yes
C17 . C18 . C19 . 120.2(12) yes
C18 . C19 . C20 . 120.1(11) yes
C18 . C19 . C22 . 121.0(13) yes
C20 . C19 . C22 . 118.9(13) yes
C19 . C20 . C21 . 118.7(12) yes
C16 . C21 . C20 . 120.5(13) yes
C16 . C21 . C23 . 122.3(10) yes
C20 . C21 . C23 . 117.0(12) yes
N3 . C23 . C21 . 114.0(10) yes
N3 . C24 . C25 . 111.9(11) yes
N3 . C24 . C29 . 109.2(10) yes
C25 . C24 . C29 . 108.3(11) yes
C24 . C25 . C26 . 111.7(11) yes
C25 . C26 . C27 . 108.6(11) yes
C26 . C27 . C28 . 109.9(12) yes
C27 . C28 . C29 . 108.5(11) yes
N4 . C29 . C24 . 105.5(9) yes
N4 . C29 . C28 . 110.3(10) yes
C24 . C29 . C28 . 112.3(10) yes
N4 . C30 . C32 . 113.0(10) yes
O3 . C31 . C32 . 116.0(10) yes
O3 . C31 . C36 . 123.7(11) yes
C32 . C31 . C36 . 120.3(11) yes
C30 . C32 . C31 . 120.3(11) yes
C30 . C32 . C33 . 121.8(11) yes
C31 . C32 . C33 . 117.8(12) yes
C32 . C33 . C34 . 121.9(12) yes
C33 . C34 . C35 . 119.1(12) yes
C33 . C34 . C37 . 118.9(14) yes
C35 . C34 . C37 . 122.0(14) yes
C34 . C35 . C36 . 121.7(12) yes
C31 . C36 . C35 . 119.1(12) yes
C31 . C36 . C38 . 121.0(12) yes
C35 . C36 . C38 . 119.7(11) yes
N5 . C38 . C36 . 111.9(10) yes
N5 . C39 . C40 . 114.7(11) yes
N5 . C39 . C44 . 107.3(11) yes
C40 . C39 . C44 . 109.6(11) yes
C39 . C40 . C41 . 112.5(11) yes
C40 . C41 . C42 . 108.8(12) yes
C41 . C42 . C43 . 109.3(13) yes
C42 . C43 . C44 . 111.5(12) yes
N6 . C44 . C39 . 107.4(11) yes
N6 . C44 . C43 . 114.0(11) yes
C39 . C44 . C43 . 111.6(12) yes
N6 . C45 . C2 . 113.3(11) yes
O4 . C46 . O5 . 121.8(15) yes
O4 . C46 . C47 . 120.0(15) yes
O5 . C46 . C47 . 117.7(13) yes
Cl3 . C48 . Cl4 . 110.1(7) yes
Cl3 . C48 . Cl5 . 109.6(9) yes
Cl4 . C48 . Cl5 . 109.7(8) yes
Cl6 . C49 . Cl7 . 109.5(11) yes
Cl6 . C49 . Cl8 . 108.0(11) yes
Cl7 . C49 . Cl8 . 108.0(9) yes
Cl9 . C50 . Cl10 . 111.0(10) yes
Cl9 . C50 . Cl11 . 107.4(9) yes
Cl10 . C50 . Cl11 . 111.7(11) yes

loop_
_geom_bond_atom_site_label_1
_geom_bond_site_symmetry_1
_geom_bond_atom_site_label_2
_geom_bond_site_symmetry_2
_geom_bond_distance
_geom_bond_publ_flag
Zn1 . Cu1 . 3.327(2) yes
Zn1 . O1 . 1.998(8) yes
Zn1 . O2 . 1.946(8) yes
Zn1 . O4 . 2.189(13) yes
Zn1 . N1 . 2.034(9) yes
Zn1 . N2 . 2.10(1) yes
Zn2 . O2 . 2.011(7) yes
Zn2 . O3 . 2.036(8) yes
Zn2 . O5 . 2.034(8) yes
Zn2 . N3 . 2.11(1) yes
Zn2 . N4 . 2.125(9) yes
Cu1 . O1 . 1.916(8) yes
Cu1 . O3 . 1.923(8) yes
Cu1 . N5 . 2.083(11) yes
Cu1 . N6 . 2.026(12) yes
Cl1 . O6 . 1.44(1) yes
Cl1 . O7 . 1.43(1) yes
Cl1 . O8 . 1.410(11) yes
Cl1 . O9 . 1.423(11) yes
Cl2 . O10 . 1.448(13) yes
Cl2 . O11 . 1.420(11) yes
Cl2 . O12 . 1.412(11) yes
Cl2 . O13 . 1.377(12) yes
Cl3 . C48 . 1.772(16) yes
Cl4 . C48 . 1.752(15) yes
Cl5 . C48 . 1.760(14) yes
Cl6 . C49 . 1.79(2) yes
Cl7 . C49 . 1.76(2) yes
Cl8 . C49 . 1.732(19) yes
Cl9 . C50 . 1.80(2) yes
Cl10 . C50 . 1.722(18) yes
Cl11 . C50 . 1.71(2) yes
O1 . C1 . 1.375(14) yes
O2 . C16 . 1.409(14) yes
O3 . C31 . 1.361(14) yes
O4 . C46 . 1.263(18) yes
O5 . C46 . 1.250(18) yes
N1 . C8 . 1.523(15) yes
N1 . C9 . 1.516(15) yes
N2 . C14 . 1.507(15) yes
N2 . C15 . 1.484(15) yes
N3 . C23 . 1.491(16) yes
N3 . C24 . 1.460(16) yes
N4 . C29 . 1.531(16) yes
N4 . C30 . 1.493(16) yes
N5 . C38 . 1.558(19) yes
N5 . C39 . 1.470(16) yes
N6 . C44 . 1.502(17) yes
N6 . C45 . 1.494(18) yes
C1 . C2 . 1.352(17) yes
C1 . C6 . 1.405(16) yes
C2 . C3 . 1.409(17) yes
C2 . C45 . 1.545(18) yes
C3 . C4 . 1.411(17) yes
C4 . C5 . 1.401(18) yes
C4 . C7 . 1.543(17) yes
C5 . C6 . 1.435(18) yes
C6 . C8 . 1.492(18) yes
C9 . C10 . 1.547(16) yes
C9 . C14 . 1.582(17) yes
C10 . C11 . 1.568(19) yes
C11 . C12 . 1.58(2) yes
C12 . C13 . 1.549(18) yes
C13 . C14 . 1.475(18) yes
C15 . C17 . 1.526(17) yes
C16 . C17 . 1.381(16) yes
C16 . C21 . 1.335(17) yes
C17 . C18 . 1.403(16) yes
C18 . C19 . 1.380(18) yes
C19 . C20 . 1.378(19) yes
C19 . C22 . 1.534(17) yes
C20 . C21 . 1.433(18) yes
C21 . C23 . 1.535(19) yes
C24 . C25 . 1.533(19) yes
C24 . C29 . 1.528(17) yes
C25 . C26 . 1.560(19) yes
C26 . C27 . 1.55(2) yes
C27 . C28 . 1.56(2) yes
C28 . C29 . 1.534(17) yes
C30 . C32 . 1.480(17) yes
C31 . C32 . 1.412(17) yes
C31 . C36 . 1.403(16) yes
C32 . C33 . 1.426(18) yes
C33 . C34 . 1.381(19) yes
C34 . C35 . 1.374(18) yes
C34 . C37 . 1.510(18) yes
C35 . C36 . 1.409(17) yes
C36 . C38 . 1.520(18) yes
C39 . C40 . 1.513(17) yes
C39 . C44 . 1.584(19) yes
C40 . C41 . 1.526(18) yes
C41 . C42 . 1.57(2) yes
C42 . C43 . 1.551(18) yes
C43 . C44 . 1.464(18) yes
C46 . C47 . 1.54(2) yes

loop_
_geom_contact_atom_site_label_1
_geom_contact_site_symmetry_1
_geom_contact_atom_site_label_2
_geom_contact_site_symmetry_2
_geom_contact_distance
_geom_contact_publ_flag
Zn1 . Zn2 . 3.386(2) yes
Zn1 . Cu1 . 3.327(2) yes
Zn1 . O1 . 1.998(8) yes
Zn1 . O2 . 1.946(8) yes
Zn1 . O4 . 2.189(13) yes
Zn1 . N1 . 2.034(9) yes
Zn1 . N2 . 2.10(1) yes
Zn1 . C1 . 2.997(12) yes
Zn1 . C6 . 3.252(12) yes
Zn1 . C8 . 2.895(12) yes
Zn1 . C9 . 2.909(12) yes
Zn1 . C14 . 2.922(13) yes
Zn1 . C15 . 2.988(12) yes
Zn1 . C16 . 2.900(12) yes
Zn1 . C17 . 3.271(12) yes
Zn1 . C46 . 3.282(16) yes
Zn2 . Cu1 . 3.535(2) yes
Zn2 . O2 . 2.011(7) yes
Zn2 . O3 . 2.036(8) yes
Zn2 . O4 . 3.107(12) yes
Zn2 . O5 . 2.034(8) yes
Zn2 . N3 . 2.11(1) yes
Zn2 . N4 . 2.125(9) yes
Zn2 . C16 . 3.010(12) yes
Zn2 . C21 . 3.343(12) yes
Zn2 . C23 . 2.985(12) yes
Zn2 . C24 . 2.941(14) yes
Zn2 . C29 . 2.899(12) yes
Zn2 . C30 . 3.015(13) yes
Zn2 . C31 . 2.811(11) yes
Zn2 . C32 . 3.168(12) yes
Zn2 . C46 . 2.920(16) yes
Cu1 . O1 . 1.916(8) yes
Cu1 . O3 . 1.923(8) yes
Cu1 . O4 . 3.074(15) yes
Cu1 . O10 . 3.26(2) yes
Cu1 . N5 . 2.083(11) yes
Cu1 . N6 . 2.026(12) yes
Cu1 . C1 . 2.830(12) yes
Cu1 . C2 . 3.187(11) yes
Cu1 . C31 . 2.847(12) yes
Cu1 . C36 . 3.266(13) yes
Cu1 . C38 . 2.959(15) yes
Cu1 . C39 . 2.837(12) yes
Cu1 . C44 . 2.901(13) yes
Cu1 . C45 . 2.948(15) yes
Cl1 . O6 . 1.44(1) yes
Cl1 . O7 . 1.43(1) yes
Cl1 . O8 . 1.410(11) yes
Cl1 . O9 . 1.423(11) yes
Cl1 . C7 3_444 3.552(13) yes
Cl2 . O10 . 1.448(13) yes
Cl2 . O11 . 1.420(11) yes
Cl2 . O12 . 1.412(11) yes
Cl2 . O13 . 1.377(12) yes
Cl3 . Cl4 . 2.889(6) yes
Cl3 . Cl5 . 2.887(6) yes
Cl3 . O13 2_545 3.399(19) yes
Cl3 . C17 2_545 3.516(12) yes
Cl3 . C48 . 1.772(16) yes
Cl4 . Cl5 . 2.872(6) yes
Cl4 . O13 . 3.394(19) yes
Cl4 . C48 . 1.752(15) yes
Cl5 . Cl10 4_455 3.570(8) yes
Cl5 . C48 . 1.760(14) yes
Cl6 . Cl7 . 2.902(8) yes
Cl6 . Cl8 . 2.851(12) yes
Cl6 . O6 . 3.436(13) yes
Cl6 . C49 . 1.79(2) yes
Cl7 . Cl8 . 2.826(8) yes
Cl7 . C49 . 1.76(2) yes
Cl8 . C49 . 1.732(19) yes
Cl9 . Cl10 . 2.906(8) yes
Cl9 . Cl11 . 2.837(8) yes
Cl9 . C50 . 1.80(2) yes
Cl10 . Cl11 . 2.843(7) yes
Cl10 . C26 3_354 3.573(14) yes
Cl10 . C50 . 1.722(18) yes
Cl11 . C34 4_354 3.571(15) yes
Cl11 . C50 . 1.71(2) yes
O1 . O2 . 3.405(11) yes
O1 . O3 . 3.291(11) yes
O1 . O4 . 2.686(15) yes
O1 . O10 . 3.38(2) yes
O1 . N1 . 3.015(12) yes
O1 . N2 . 3.202(13) yes
O1 . N6 . 2.945(13) yes
O1 . C1 . 1.375(14) yes
O1 . C2 . 2.364(14) yes
O1 . C6 . 2.366(14) yes
O1 . C8 . 2.893(14) yes
O1 . C45 . 2.880(17) yes
O2 . O3 . 3.264(11) yes
O2 . O4 . 2.900(16) yes
O2 . O5 . 3.117(12) yes
O2 . O10 . 3.384(15) yes
O2 . N2 . 2.942(12) yes
O2 . N3 . 3.009(12) yes
O2 . N4 . 3.465(12) yes
O2 . C15 . 2.821(14) yes
O2 . C16 . 1.409(14) yes
O2 . C17 . 2.387(14) yes
O2 . C21 . 2.391(15) yes
O2 . C23 . 2.890(15) yes
O2 . C46 . 3.370(17) yes
O3 . O4 . 3.289(16) yes
O3 . O5 . 2.862(12) yes
O3 . O10 . 3.143(17) yes
O3 . N4 . 2.938(12) yes
O3 . N5 . 3.040(13) yes
O3 . N6 . 3.528(13) yes
O3 . C30 . 2.759(15) yes
O3 . C31 . 1.361(14) yes
O3 . C32 . 2.351(14) yes
O3 . C36 . 2.437(15) yes
O3 . C38 . 2.946(16) yes
O3 . C46 . 3.334(18) yes
O4 . O5 . 2.195(15) yes
O4 . O8 . 3.25(2) yes
O4 . N1 . 3.016(16) yes
O4 . C8 . 3.114(18) yes
O4 . C46 . 1.263(18) yes
O4 . C47 . 2.434(19) yes
O5 . O14 1_455 2.711(14) yes
O5 . N3 . 2.814(13) yes
O5 . C23 . 3.365(15) yes
O5 . C31 . 3.360(14) yes
O5 . C46 . 1.250(18) yes
O5 . C47 . 2.394(15) yes
O6 . O7 . 2.331(14) yes
O6 . O8 . 2.317(16) yes
O6 . O9 . 2.348(14) yes
O6 . N1 . 2.994(14) yes
O6 . C7 3_444 3.307(18) yes
O6 . C8 . 3.595(17) yes
O6 . C10 . 3.430(15) yes
O6 . C49 . 3.13(2) yes
O7 . O8 . 2.329(15) yes
O7 . O9 . 2.323(16) yes
O7 . C11 1_455 3.462(19) yes
O7 . C22 3_354 3.249(19) yes
O7 . C47 . 3.54(2) yes
O7 . C49 . 3.19(2) yes
O8 . O9 . 2.321(15) yes
O8 . C7 3_444 3.325(17) yes
O8 . C46 . 3.24(2) yes
O8 . C47 . 3.24(2) yes
O9 . N5 3_344 3.112(15) yes
O9 . C7 3_444 3.451(17) yes
O9 . C11 1_455 3.400(18) yes
O9 . C12 1_455 3.570(17) yes
O9 . C38 3_344 3.088(17) yes
O9 . C40 3_344 3.498(17) yes
O10 . O11 . 2.335(17) yes
O10 . O12 . 2.266(18) yes
O10 . O13 . 2.32(2) yes
O10 . O14 . 3.431(16) yes
O10 . N6 . 3.60(2) yes
O10 . C15 . 3.415(18) yes
O11 . O12 . 2.317(17) yes
O11 . O13 . 2.343(17) yes
O11 . O14 . 2.884(15) yes
O11 . C33 1_655 3.382(17) yes
O11 . C34 1_655 3.476(18) yes
O12 . O13 . 2.270(17) yes
O12 . N6 . 2.978(17) yes
O12 . C45 . 3.482(19) yes
O12 . C50 4_355 3.21(2) yes
O13 . C27 2_545 3.47(2) yes
O13 . C28 2_545 3.577(17) yes
O14 . N2 . 2.900(14) yes
O14 . N3 1_655 3.080(13) yes
O14 . C15 . 3.292(15) yes
N1 . N2 . 2.795(14) yes
N1 . C1 . 3.185(15) yes
N1 . C6 . 2.513(16) yes
N1 . C8 . 1.523(15) yes
N1 . C9 . 1.516(15) yes
N1 . C10 . 2.514(14) yes
N1 . C14 . 2.530(16) yes
N2 . C9 . 2.448(15) yes
N2 . C13 . 2.513(16) yes
N2 . C14 . 1.507(15) yes
N2 . C15 . 1.484(15) yes
N2 . C16 . 3.119(15) yes
N2 . C17 . 2.518(15) yes
N3 . N4 . 2.794(14) yes
N3 . C16 . 3.125(15) yes
N3 . C21 . 2.538(16) yes
N3 . C23 . 1.491(16) yes
N3 . C24 . 1.460(16) yes
N3 . C25 . 2.480(16) yes
N3 . C29 . 2.436(15) yes
N4 . C24 . 2.436(17) yes
N4 . C28 . 2.516(17) yes
N4 . C29 . 1.531(16) yes
N4 . C30 . 1.493(16) yes
N4 . C31 . 3.121(15) yes
N4 . C32 . 2.479(16) yes
N4 . C33 . 3.566(17) yes
N5 . N6 . 2.786(16) yes
N5 . C31 . 3.110(16) yes
N5 . C36 . 2.550(17) yes
N5 . C38 . 1.558(19) yes
N5 . C39 . 1.470(16) yes
N5 . C40 . 2.512(16) yes
N5 . C44 . 2.460(17) yes
N6 . C1 . 3.110(15) yes
N6 . C2 . 2.538(14) yes
N6 . C39 . 2.487(17) yes
N6 . C43 . 2.487(16) yes
N6 . C44 . 1.502(17) yes
N6 . C45 . 1.494(18) yes
C1 . C2 . 1.352(17) yes
C1 . C3 . 2.388(18) yes
C1 . C4 . 2.787(17) yes
C1 . C5 . 2.425(17) yes
C1 . C6 . 1.405(16) yes
C1 . C8 . 2.576(17) yes
C1 . C45 . 2.542(19) yes
C2 . C3 . 1.409(17) yes
C2 . C4 . 2.444(16) yes
C2 . C5 . 2.805(17) yes
C2 . C6 . 2.425(17) yes
C2 . C44 . 3.294(17) yes
C2 . C45 . 1.545(18) yes
C3 . C4 . 1.411(17) yes
C3 . C5 . 2.428(18) yes
C3 . C6 . 2.820(18) yes
C3 . C7 . 2.577(18) yes
C3 . C45 . 2.522(19) yes
C4 . C5 . 1.401(18) yes
C4 . C6 . 2.461(18) yes
C4 . C7 . 1.543(17) yes
C4 . C47 1_655 3.47(2) yes
C5 . C6 . 1.435(18) yes
C5 . C7 . 2.541(18) yes
C5 . C8 . 2.498(19) yes
C6 . C8 . 1.492(18) yes
C6 . C9 . 2.976(18) yes
C7 . C47 1_655 3.60(2) yes
C8 . C9 . 2.506(18) yes
C8 . C10 . 3.253(18) yes
C9 . C10 . 1.547(16) yes
C9 . C11 . 2.504(18) yes
C9 . C12 . 2.982(17) yes
C9 . C13 . 2.493(18) yes
C9 . C14 . 1.582(17) yes
C10 . C11 . 1.568(19) yes
C10 . C12 . 2.596(19) yes
C10 . C13 . 2.972(18) yes
C10 . C14 . 2.558(16) yes
C11 . C12 . 1.58(2) yes
C11 . C13 . 2.531(19) yes
C11 . C14 . 2.956(18) yes
C12 . C13 . 1.549(18) yes
C12 . C14 . 2.523(18) yes
C13 . C14 . 1.475(18) yes
C13 . C15 . 3.153(17) yes
C14 . C15 . 2.523(17) yes
C14 . C17 . 3.154(17) yes
C15 . C16 . 2.530(17) yes
C15 . C17 . 1.526(17) yes
C15 . C18 . 2.532(17) yes
C16 . C17 . 1.381(16) yes
C16 . C18 . 2.403(17) yes
C16 . C19 . 2.774(17) yes
C16 . C20 . 2.403(18) yes
C16 . C21 . 1.335(17) yes
C16 . C23 . 2.515(18) yes
C17 . C18 . 1.403(16) yes
C17 . C19 . 2.413(17) yes
C17 . C20 . 2.777(18) yes
C17 . C21 . 2.366(19) yes
C18 . C19 . 1.380(18) yes
C18 . C20 . 2.390(18) yes
C18 . C21 . 2.760(19) yes
C18 . C22 . 2.537(18) yes
C18 . C48 2_445 3.477(17) yes
C19 . C20 . 1.378(19) yes
C19 . C21 . 2.419(18) yes
C19 . C22 . 1.534(17) yes
C19 . C48 2_445 3.462(17) yes
C20 . C21 . 1.433(18) yes
C20 . C22 . 2.51(2) yes
C20 . C23 . 2.531(19) yes
C21 . C23 . 1.535(19) yes
C21 . C24 . 3.143(19) yes
C23 . C24 . 2.508(19) yes
C23 . C25 . 3.222(19) yes
C24 . C25 . 1.533(19) yes
C24 . C26 . 2.560(19) yes
C24 . C27 . 2.98(2) yes
C24 . C28 . 2.543(18) yes
C24 . C29 . 1.528(17) yes
C25 . C26 . 1.560(19) yes
C25 . C27 . 2.53(2) yes
C25 . C28 . 2.95(2) yes
C25 . C29 . 2.481(18) yes
C26 . C27 . 1.55(2) yes
C26 . C28 . 2.54(2) yes
C26 . C29 . 2.946(18) yes
C27 . C28 . 1.56(2) yes
C27 . C29 . 2.508(18) yes
C28 . C29 . 1.534(17) yes
C28 . C30 . 3.081(19) yes
C29 . C30 . 2.553(18) yes
C29 . C32 . 3.186(18) yes
C30 . C31 . 2.508(17) yes
C30 . C32 . 1.480(17) yes
C30 . C33 . 2.539(18) yes
C31 . C32 . 1.412(17) yes
C31 . C33 . 2.430(18) yes
C31 . C34 . 2.815(17) yes
C31 . C35 . 2.425(16) yes
C31 . C36 . 1.403(16) yes
C31 . C38 . 2.544(18) yes
C31 . C39 . 3.584(17) yes
C32 . C33 . 1.426(18) yes
C32 . C34 . 2.453(19) yes
C32 . C35 . 2.801(18) yes
C32 . C36 . 2.441(18) yes
C33 . C34 . 1.381(19) yes
C33 . C35 . 2.374(19) yes
C33 . C36 . 2.786(19) yes
C33 . C37 . 2.49(2) yes
C34 . C35 . 1.374(18) yes
C34 . C36 . 2.431(19) yes
C34 . C37 . 1.510(18) yes
C35 . C36 . 1.409(17) yes
C35 . C37 . 2.522(19) yes
C35 . C38 . 2.532(19) yes
C36 . C38 . 1.520(18) yes
C36 . C39 . 3.017(18) yes
C38 . C39 . 2.54(2) yes
C38 . C40 . 3.187(19) yes
C39 . C40 . 1.513(17) yes
C39 . C41 . 2.527(18) yes
C39 . C42 . 2.967(19) yes
C39 . C43 . 2.52(2) yes
C39 . C44 . 1.584(19) yes
C40 . C41 . 1.526(18) yes
C40 . C42 . 2.52(2) yes
C40 . C43 . 2.93(2) yes
C40 . C44 . 2.531(19) yes
C41 . C42 . 1.57(2) yes
C41 . C43 . 2.54(2) yes
C41 . C44 . 2.960(19) yes
C42 . C43 . 1.551(18) yes
C42 . C44 . 2.492(19) yes
C43 . C44 . 1.464(18) yes
C43 . C45 . 3.198(18) yes
C44 . C45 . 2.530(19) yes
C46 . C47 . 1.54(2) yes

loop_
_geom_torsion_atom_site_label_1
_geom_torsion_site_symmetry_1
_geom_torsion_atom_site_label_2
_geom_torsion_site_symmetry_2
_geom_torsion_atom_site_label_3
_geom_torsion_site_symmetry_3
_geom_torsion_atom_site_label_4
_geom_torsion_site_symmetry_4
_geom_torsion
_geom_torsion_publ_flag
O2 . Zn1 . O1 . Cu1 . -27.2(15) yes
O2 . Zn1 . O1 . C1 . 167.5(13) yes
O4 . Zn1 . O1 . Cu1 . 55.6(14) yes
O4 . Zn1 . O1 . C1 . -109.7(17) yes
N1 . Zn1 . O1 . Cu1 . 145.5(10) yes
N1 . Zn1 . O1 . C1 . -19.8(18) yes
N2 . Zn1 . O1 . Cu1 . -128.1(11) yes
N2 . Zn1 . O1 . C1 . 66.5(17) yes
O1 . Zn1 . O2 . Zn2 . 42.0(14) yes
O1 . Zn1 . O2 . C16 . -150.8(12) yes
O4 . Zn1 . O2 . Zn2 . -35.4(15) yes
O4 . Zn1 . O2 . C16 . 131.8(15) yes
N1 . Zn1 . O2 . Zn2 . -125.8(16) yes
N1 . Zn1 . O2 . C16 . 41.4(24) yes
N2 . Zn1 . O2 . Zn2 . 148.4(10) yes
N2 . Zn1 . O2 . C16 . -44.4(15) yes
O1 . Zn1 . O4 . C46 . -128.9(35) yes
O2 . Zn1 . O4 . C46 . -8.7(35) yes
N1 . Zn1 . O4 . C46 . 134.4(34) yes
N2 . Zn1 . O4 . C46 . 108.6(18) yes
O1 . Zn1 . N1 . C8 . -25.3(15) yes
O1 . Zn1 . N1 . C9 . 95.6(14) yes
O2 . Zn1 . N1 . C8 . 144.0(16) yes
O2 . Zn1 . N1 . C9 . -95.1(19) yes
O4 . Zn1 . N1 . C8 . 54.4(17) yes
O4 . Zn1 . N1 . C9 . 175.4(15) yes
N2 . Zn1 . N1 . C8 . -127.5(14) yes
N2 . Zn1 . N1 . C9 . -6.6(14) yes
O1 . Zn1 . N2 . C14 . -119.1(14) yes
O1 . Zn1 . N2 . C15 . 114.2(14) yes
O2 . Zn1 . N2 . C14 . 119.8(14) yes
O2 . Zn1 . N2 . C15 . -6.8(15) yes
O4 . Zn1 . N2 . C14 . 2.7(22) yes
O4 . Zn1 . N2 . C15 . -124.0(21) yes
N1 . Zn1 . N2 . C14 . -23.2(15) yes
N1 . Zn1 . N2 . C15 . -149.9(15) yes
O3 . Zn2 . O2 . Zn1 . -38.4(13) yes
O3 . Zn2 . O2 . C16 . 154.9(13) yes
O5 . Zn2 . O2 . Zn1 . 54.4(12) yes
O5 . Zn2 . O2 . C16 . -112.4(14) yes
N3 . Zn2 . O2 . Zn1 . 140.4(10) yes
N3 . Zn2 . O2 . C16 . -26.3(16) yes
N4 . Zn2 . O2 . Zn1 . -136.1(11) yes
N4 . Zn2 . O2 . C16 . 57.1(18) yes
O2 . Zn2 . O3 . Cu1 . 27.3(15) yes
O2 . Zn2 . O3 . C31 . -175.9(12) yes
O5 . Zn2 . O3 . Cu1 . -73.8(13) yes
O5 . Zn2 . O3 . C31 . 83.0(13) yes
N3 . Zn2 . O3 . Cu1 . -149.4(27) yes
N3 . Zn2 . O3 . C31 . 7.4(38) yes
N4 . Zn2 . O3 . Cu1 . 142.3(12) yes
N4 . Zn2 . O3 . C31 . -60.9(14) yes
O2 . Zn2 . O5 . C46 . -37.4(19) yes
O3 . Zn2 . O5 . C46 . 70.3(18) yes
N3 . Zn2 . O5 . C46 . -130.2(18) yes
N4 . Zn2 . O5 . C46 . 159.1(19) yes
O2 . Zn2 . N3 . C23 . -19.4(15) yes
O2 . Zn2 . N3 . C24 . 110.0(14) yes
O3 . Zn2 . N3 . C23 . 157.4(25) yes
O3 . Zn2 . N3 . C24 . -73.1(33) yes
O5 . Zn2 . N3 . C23 . 81.1(15) yes
O5 . Zn2 . N3 . C24 . -149.5(15) yes
N4 . Zn2 . N3 . C23 . -133.0(15) yes
N4 . Zn2 . N3 . C24 . -3.5(15) yes
O2 . Zn2 . N4 . C29 . -117.6(14) yes
O2 . Zn2 . N4 . C30 . 117.8(15) yes
O3 . Zn2 . N4 . C29 . 133.3(13) yes
O3 . Zn2 . N4 . C30 . 8.7(16) yes
O5 . Zn2 . N4 . C29 . 44.7(25) yes
O5 . Zn2 . N4 . C30 . -79.9(24) yes
N3 . Zn2 . N4 . C29 . -26.8(14) yes
N3 . Zn2 . N4 . C30 . -151.5(15) yes
O3 . Cu1 . O1 . Zn1 . 13.6(15) yes
O3 . Cu1 . O1 . C1 . 179.9(12) yes
N5 . Cu1 . O1 . Zn1 . -118.8(15) yes
N5 . Cu1 . O1 . C1 . 47.5(22) yes
N6 . Cu1 . O1 . Zn1 . 151.6(10) yes
N6 . Cu1 . O1 . C1 . -42.1(17) yes
O1 . Cu1 . O3 . Zn2 . -16.1(16) yes
O1 . Cu1 . O3 . C31 . -171.0(12) yes
N5 . Cu1 . O3 . Zn2 . 129.1(12) yes
N5 . Cu1 . O3 . C31 . -25.8(17) yes
N6 . Cu1 . O3 . Zn2 . -140.2(13) yes
N6 . Cu1 . O3 . C31 . 64.9(20) yes
O1 . Cu1 . N5 . C38 . 117.7(17) yes
O1 . Cu1 . N5 . C39 . -120.8(16) yes
O3 . Cu1 . N5 . C38 . -21.0(16) yes
O3 . Cu1 . N5 . C39 . 100.5(15) yes
N6 . Cu1 . N5 . C38 . -147.4(16) yes
N6 . Cu1 . N5 . C39 . -25.9(16) yes
O1 . Cu1 . N6 . C44 . 126.3(15) yes
O1 . Cu1 . N6 . C45 . -3.9(17) yes
O3 . Cu1 . N6 . C44 . -101.2(17) yes
O3 . Cu1 . N6 . C45 . 128.7(16) yes
N5 . Cu1 . N6 . C44 . -3.8(16) yes
N5 . Cu1 . N6 . C45 . -133.9(16) yes
Zn1 . O1 . C1 . C2 . -148.9(11) yes
Zn1 . O1 . C1 . C6 . 31.5(17) yes
Cu1 . O1 . C1 . C2 . 45.9(16) yes
Cu1 . O1 . C1 . C6 . -133.7(11) yes
Zn1 . O2 . C16 . C17 . 51.1(15) yes
Zn1 . O2 . C16 . C21 . -129.5(13) yes
Zn2 . O2 . C16 . C17 . -142.3(11) yes
Zn2 . O2 . C16 . C21 . 37.0(17) yes
Zn2 . O3 . C31 . C32 . 60.1(14) yes
Zn2 . O3 . C31 . C36 . -118.4(13) yes
Cu1 . O3 . C31 . C32 . -141.2(11) yes
Cu1 . O3 . C31 . C36 . 40.3(17) yes
Zn1 . O4 . C46 . O5 . 28.9(29) yes
Zn1 . O4 . C46 . C47 . -142.7(13) yes
Zn2 . O5 . C46 . O4 . 1.7(24) yes
Zn2 . O5 . C46 . C47 . 173.6(12) yes
Zn1 . N1 . C8 . C6 . 61.6(15) yes
C9 . N1 . C8 . C6 . -58.2(20) yes
Zn1 . N1 . C9 . C10 . 155.1(11) yes
Zn1 . N1 . C9 . C14 . 34.3(14) yes
C8 . N1 . C9 . C10 . -85.8(18) yes
C8 . N1 . C9 . C14 . 153.5(15) yes
Zn1 . N2 . C14 . C9 . 45.8(13) yes
Zn1 . N2 . C14 . C13 . 165.7(12) yes
C15 . N2 . C14 . C9 . 170.4(14) yes
C15 . N2 . C14 . C13 . -69.7(21) yes
Zn1 . N2 . C15 . C17 . 52.7(14) yes
C14 . N2 . C15 . C17 . -69.5(20) yes
Zn2 . N3 . C23 . C21 . 58.7(15) yes
C24 . N3 . C23 . C21 . -66.9(22) yes
Zn2 . N3 . C24 . C25 . 154.1(12) yes
Zn2 . N3 . C24 . C29 . 34.3(15) yes
C23 . N3 . C24 . C25 . -79.7(21) yes
C23 . N3 . C24 . C29 . 160.5(16) yes
Zn2 . N4 . C29 . C24 . 51.9(13) yes
Zn2 . N4 . C29 . C28 . 173.4(12) yes
C30 . N4 . C29 . C24 . 174.2(16) yes
C30 . N4 . C29 . C28 . -64.3(21) yes
Zn2 . N4 . C30 . C32 . 43.9(15) yes
C29 . N4 . C30 . C32 . -74.1(20) yes
Cu1 . N5 . C38 . C36 . 58.9(16) yes
C39 . N5 . C38 . C36 . -56.7(23) yes
Cu1 . N5 . C39 . C40 . 170.8(12) yes
Cu1 . N5 . C39 . C44 . 48.8(13) yes
C38 . N5 . C39 . C40 . -71.7(22) yes
C38 . N5 . C39 . C44 . 166.3(16) yes
Cu1 . N6 . C44 . C39 . 30.8(15) yes
Cu1 . N6 . C44 . C43 . 154.9(12) yes
C45 . N6 . C44 . C39 . 159.7(17) yes
C45 . N6 . C44 . C43 . -76.2(22) yes
Cu1 . N6 . C45 . C2 . 45.5(16) yes
C44 . N6 . C45 . C2 . -81.8(21) yes
O1 . C1 . C2 . C3 . 177.3(12) yes
O1 . C1 . C2 . C45 . 5.6(21) yes
C6 . C1 . C2 . C3 . -3.1(25) yes
C6 . C1 . C2 . C45 . -174.8(15) yes
O1 . C1 . C6 . C5 . -176.6(13) yes
O1 . C1 . C6 . C8 . 7.7(22) yes
C2 . C1 . C6 . C5 . 3.8(25) yes
C2 . C1 . C6 . C8 . -171.9(15) yes
C1 . C2 . C3 . C4 . 0.7(25) yes
C45 . C2 . C3 . C4 . 172.8(16) yes
C1 . C2 . C45 . N6 . -56.9(24) yes
C3 . C2 . C45 . N6 . 131.2(18) yes
C2 . C3 . C4 . C5 . 0.8(25) yes
C2 . C3 . C4 . C7 . -177.7(15) yes
C3 . C4 . C5 . C6 . 0.0(26) yes
C7 . C4 . C5 . C6 . 178.5(15) yes
C4 . C5 . C6 . C1 . -2.2(26) yes
C4 . C5 . C6 . C8 . 173.9(16) yes
C1 . C6 . C8 . N1 . -61.2(22) yes
C5 . C6 . C8 . N1 . 123.0(17) yes
N1 . C9 . C10 . C11 . 178.5(14) yes
C14 . C9 . C10 . C11 . -60.9(19) yes
N1 . C9 . C14 . N2 . -53.7(16) yes
N1 . C9 . C14 . C13 . -177.3(14) yes
C10 . C9 . C14 . N2 . -174.8(14) yes
C10 . C9 . C14 . C13 . 61.6(20) yes
C9 . C10 . C11 . C12 . 60.0(20) yes
C10 . C11 . C12 . C13 . -56.8(20) yes
C11 . C12 . C13 . C14 . 57.3(22) yes
C12 . C13 . C14 . N2 . -177.1(15) yes
C12 . C13 . C14 . C9 . -59.7(20) yes
N2 . C15 . C17 . C16 . -61.6(20) yes
N2 . C15 . C17 . C18 . 122.4(16) yes
O2 . C16 . C17 . C15 . 4.0(19) yes
O2 . C16 . C17 . C18 . 179.9(12) yes
C21 . C16 . C17 . C15 . -175.4(15) yes
C21 . C16 . C17 . C18 . 0.6(25) yes
O2 . C16 . C21 . C20 . -178.8(12) yes
O2 . C16 . C21 . C23 . 5.9(21) yes
C17 . C16 . C21 . C20 . 0.6(25) yes
C17 . C16 . C21 . C23 . -174.7(15) yes
C15 . C17 . C18 . C19 . 175.4(15) yes
C16 . C17 . C18 . C19 . -0.6(24) yes
C17 . C18 . C19 . C20 . -0.5(24) yes
C17 . C18 . C19 . C22 . 180.0(15) yes
C18 . C19 . C20 . C21 . 1.6(25) yes
C22 . C19 . C20 . C21 . -178.8(16) yes
C19 . C20 . C21 . C16 . -1.7(25) yes
C19 . C20 . C21 . C23 . 173.9(15) yes
C16 . C21 . C23 . N3 . -60.5(22) yes
C20 . C21 . C23 . N3 . 124.0(17) yes
N3 . C24 . C25 . C26 . -178.4(14) yes
C29 . C24 . C25 . C26 . -58.0(20) yes
N3 . C24 . C29 . N4 . -58.7(16) yes
N3 . C24 . C29 . C28 . -178.9(14) yes
C25 . C24 . C29 . N4 . 179.3(15) yes
C25 . C24 . C29 . C28 . 59.1(20) yes
C24 . C25 . C26 . C27 . 58.9(22) yes
C25 . C26 . C27 . C28 . -58.6(22) yes
C26 . C27 . C28 . C29 . 59.3(22) yes
C27 . C28 . C29 . N4 . -177.5(15) yes
C27 . C28 . C29 . C24 . -60.1(21) yes
N4 . C30 . C32 . C31 . -66.5(20) yes
N4 . C30 . C32 . C33 . 115.6(18) yes
O3 . C31 . C32 . C30 . 6.1(21) yes
O3 . C31 . C32 . C33 . -176.0(13) yes
C36 . C31 . C32 . C30 . -175.3(16) yes
C36 . C31 . C32 . C33 . 2.6(25) yes
O3 . C31 . C36 . C35 . 176.4(13) yes
O3 . C31 . C36 . C38 . 1.6(22) yes
C32 . C31 . C36 . C35 . -2.1(25) yes
C32 . C31 . C36 . C38 . -176.9(16) yes
C30 . C32 . C33 . C34 . 176.9(17) yes
C31 . C32 . C33 . C34 . -1.0(26) yes
C32 . C33 . C34 . C35 . -1.3(27) yes
C32 . C33 . C34 . C37 . -178.9(17) yes
C33 . C34 . C35 . C36 . 1.9(26) yes
C37 . C34 . C35 . C36 . 179.4(18) yes
C34 . C35 . C36 . C31 . -0.2(27) yes
C34 . C35 . C36 . C38 . 174.6(17) yes
C31 . C36 . C38 . N5 . -58.1(22) yes
C35 . C36 . C38 . N5 . 127.1(17) yes
N5 . C39 . C40 . C41 . -176.5(15) yes
C44 . C39 . C40 . C41 . -55.8(21) yes
N5 . C39 . C44 . N6 . -54.2(18) yes
N5 . C39 . C44 . C43 . -179.7(15) yes
C40 . C39 . C44 . N6 . -179.3(16) yes
C40 . C39 . C44 . C43 . 55.2(22) yes
C39 . C40 . C41 . C42 . 58.3(22) yes
C40 . C41 . C42 . C43 . -57.6(22) yes
C41 . C42 . C43 . C44 . 59.1(22) yes
C42 . C43 . C44 . N6 . -179.3(16) yes
C42 . C43 . C44 . C39 . -57.5(22) yes
